data_7210417
loop_
_publ_author_name
'Thu\'ery, Pierre'

_publ_section_title
;
 Uranyl--3d block metal ion heterometallic carboxylate complexes including
 additional chelating nitrogen donors
;
_journal_issue 33
_journal_name_full CrystEngComm
_journal_page_first 6533
_journal_paper_doi 10.1039/c3ce40941d
_journal_volume 15
_journal_year 2013
_chemical_absolute_configuration ad
_chemical_formula_sum 'C34 H32 Cu2 N6 O23 U2'
_chemical_formula_weight 1495.80
_space_group_IT_number 4
_symmetry_cell_setting monoclinic
_symmetry_space_group_name_Hall 'P 2yb'
_symmetry_space_group_name_H-M 'P 1 21 1'
_atom_sites_solution_hydrogens geom
_atom_sites_solution_primary direct
_atom_sites_solution_secondary difmap
_audit_creation_method SHELXL-97
_cell_angle_alpha 90.00
_cell_angle_beta 91.122(4)
_cell_angle_gamma 90.00
_cell_formula_units_Z 2
_cell_length_a 8.2402(4)
_cell_length_b 18.2164(14)
_cell_length_c 14.1658(11)
_cell_measurement_reflns_used 135273
_cell_measurement_temperature 150(2)
_cell_measurement_theta_max 25.68
_cell_measurement_theta_min 2.47
_cell_volume 2126.0(3)
_computing_cell_refinement 'HKL2000 (Otwinowski & Minor, 1997)'
_computing_data_collection 'COLLECT (Nonius, 1998)'
_computing_data_reduction 'HKL2000 (Otwinowski & Minor, 1997)'
_computing_molecular_graphics 'SHELXTL (Sheldrick, 2008)'
_computing_publication_material 'SHELXTL (Sheldrick, 2008); PLATON (Spek, 2003)'
_computing_structure_refinement 'SHELXL-97 (Sheldrick, 2008)'
_computing_structure_solution 'SHELXS-97 (Sheldrick, 2008)'
_diffrn_ambient_temperature 150(2)
_diffrn_measured_fraction_theta_full 0.998
_diffrn_measured_fraction_theta_max 0.998
_diffrn_measurement_device_type 'Nonius Kappa-CCD area-detector diffractometer'
_diffrn_measurement_method '2 \f and 16 \w scans with 2\% steps (917 frames)'
_diffrn_radiation_monochromator graphite
_diffrn_radiation_source 'fine-focus sealed tube'
_diffrn_radiation_type MoK\a
_diffrn_radiation_wavelength 0.71073
_diffrn_reflns_av_R_equivalents 0.0318
_diffrn_reflns_av_unetI/netI 0.0305
_diffrn_reflns_limit_h_max 10
_diffrn_reflns_limit_h_min -10
_diffrn_reflns_limit_k_max 22
_diffrn_reflns_limit_k_min -22
_diffrn_reflns_limit_l_max 17
_diffrn_reflns_limit_l_min -17
_diffrn_reflns_number 135273
_diffrn_reflns_theta_full 25.68
_diffrn_reflns_theta_max 25.68
_diffrn_reflns_theta_min 2.47
_diffrn_standards_decay_% 0
_diffrn_standards_interval_time 0
_diffrn_standards_number 0
_exptl_absorpt_coefficient_mu 8.677
_exptl_absorpt_correction_T_max 0.771
_exptl_absorpt_correction_T_min 0.445
_exptl_absorpt_correction_type multi-scan
_exptl_absorpt_process_details 'SCALEPACK (Otwinowski & Minor, 1997)'
_exptl_crystal_colour 'translucent light green'
_exptl_crystal_density_diffrn 2.337
_exptl_crystal_density_method 'not measured'
_exptl_crystal_description platelet
_exptl_crystal_F_000 1408
_exptl_crystal_size_max 0.10
_exptl_crystal_size_mid 0.10
_exptl_crystal_size_min 0.03
_refine_diff_density_max 2.322
_refine_diff_density_min -1.159
_refine_diff_density_rms 0.198
_refine_ls_abs_structure_details 'Flack H D (1983), Acta Cryst. A39, 876-881'
_refine_ls_abs_structure_Flack 0.066(11)
_refine_ls_extinction_method none
_refine_ls_goodness_of_fit_ref 1.051
_refine_ls_hydrogen_treatment constr
_refine_ls_matrix_type full
_refine_ls_number_parameters 679
_refine_ls_number_reflns 8034
_refine_ls_number_restraints 227
_refine_ls_restrained_S_all 1.043
_refine_ls_R_factor_all 0.0610
_refine_ls_R_factor_gt 0.0545
_refine_ls_shift/su_max 0.001
_refine_ls_shift/su_mean 0.000
_refine_ls_structure_factor_coef Fsqd
_refine_ls_weighting_details 'calc w=1/[\s^2^(Fo^2^)+(0.0977P)^2^+10.1064P] where P=(Fo^2^+2Fc^2^)/3'
_refine_ls_weighting_scheme calc
_refine_ls_wR_factor_gt 0.1444
_refine_ls_wR_factor_ref 0.1483
_reflns_number_gt 7251
_reflns_number_total 8034
_reflns_threshold_expression >2sigma(I)
_cod_data_source_file c3ce40941d.txt
_cod_data_source_block 7
_cod_original_sg_symbol_H-M 'P 21'
_cod_database_code 7210417

loop_
_symmetry_equiv_pos_as_xyz
'x, y, z'
'-x, y+1/2, -z'

loop_
_atom_site_label
_atom_site_type_symbol
_atom_site_fract_x
_atom_site_fract_y
_atom_site_fract_z
_atom_site_U_iso_or_equiv
_atom_site_adp_type
_atom_site_occupancy
_atom_site_symmetry_multiplicity
_atom_site_calc_flag
_atom_site_refinement_flags
_atom_site_disorder_assembly
_atom_site_disorder_group
U1 U 0.47911(7) 0.78442(3) 0.76027(4) 0.04928(16) Uani 1 1 d . . .
U2 U 0.05982(7) 0.87907(3) 0.76908(4) 0.05262(17) Uani 1 1 d . . .
Cu1 Cu 0.4135(2) 0.49346(10) 0.80650(13) 0.0525(4) Uani 1 1 d D . .
Cu2 Cu 0.1129(2) 1.16127(10) 0.68516(14) 0.0532(4) Uani 1 1 d . . .
O1 O 0.5033(14) 0.8148(6) 0.8791(8) 0.055(3) Uani 1 1 d . . .
O2 O 0.4646(15) 0.7525(6) 0.6410(8) 0.060(3) Uani 1 1 d . . .
O3 O 0.1106(17) 0.9026(8) 0.8877(9) 0.078(4) Uani 1 1 d . . .
O4 O 0.0103(13) 0.8576(7) 0.6506(8) 0.061(3) Uani 1 1 d . . .
O5 O 0.4101(15) 0.6663(7) 0.8072(9) 0.063(3) Uani 1 1 d . A .
O6 O 0.2440(14) 0.5677(7) 0.7800(8) 0.060(3) Uani 1 1 d . A .
O7 O -0.1221(12) 0.7954(7) 0.8314(8) 0.059(3) Uani 1 1 d . . .
O8 O -0.2814(15) 0.7061(7) 0.7815(9) 0.068(3) Uani 1 1 d . . .
O9 O 0.1973(13) 0.7628(6) 0.7771(7) 0.052(2) Uani 1 1 d . . .
O10 O 0.1253(16) 1.0021(7) 0.7202(11) 0.078(3) Uani 1 1 d U B .
O11 O 0.2945(14) 1.0900(6) 0.7077(9) 0.063(3) Uani 1 1 d . B .
O12 O 0.6569(12) 0.8711(7) 0.7109(9) 0.060(3) Uani 1 1 d . . .
O13 O 0.8160(17) 0.9587(7) 0.7736(10) 0.075(3) Uani 1 1 d . . .
O14 O 0.3345(13) 0.8966(5) 0.7307(8) 0.054(3) Uani 1 1 d . . .
O15 O 0.6311(15) 0.5459(6) 0.7411(10) 0.069(3) Uani 1 1 d . A .
H15A H 0.6474 0.5964 0.7368 0.083 Uiso 1 1 d R . .
H15B H 0.6742 0.5325 0.6917 0.083 Uiso 1 1 d R . .
O16A O 0.517(3) 0.5393(13) 0.9264(13) 0.089(5) Uani 0.50 1 d PDU A 1
O17A O 0.282(3) 0.5241(16) 0.984(2) 0.106(5) Uani 0.50 1 d PDU A 1
O16B O 0.379(4) 0.5241(13) 0.9425(9) 0.099(5) Uani 0.50 1 d PDU A 2
O17B O 0.220(3) 0.5449(17) 1.056(2) 0.119(6) Uani 0.50 1 d PDU A 2
O18 O 0.449(2) 0.6004(7) 1.0481(9) 0.099(4) Uani 1 1 d DU A .
O19 O -0.1015(18) 1.1150(6) 0.7562(11) 0.079(4) Uani 1 1 d . B .
H19A H -0.1190 1.0675 0.7600 0.094 Uiso 1 1 d R . .
H19B H -0.1711 1.1259 0.7202 0.094 Uiso 1 1 d R . .
O20A O 0.019(3) 1.0981(12) 0.5736(14) 0.073(4) Uani 0.50 1 d PDU B 3
O21A O 0.111(3) 1.0471(12) 0.4497(17) 0.071(4) Uani 0.50 1 d PDU B 3
O22A O 0.219(3) 1.1462(11) 0.5019(16) 0.076(4) Uani 0.50 1 d PDU B 3
O20B O 0.116(2) 1.1255(11) 0.5534(16) 0.072(4) Uani 0.50 1 d PDU B 4
O21B O 0.050(3) 1.0336(13) 0.4677(18) 0.071(4) Uani 0.50 1 d PDU B 4
O22B O -0.120(2) 1.0779(12) 0.5650(15) 0.069(4) Uani 0.50 1 d PDU B 4
O23 O 0.563(3) 0.6031(14) 0.5760(18) 0.072(6) Uani 0.50 1 d PU . .
O24 O 0.853(3) 0.5397(13) 0.994(2) 0.075(7) Uani 0.50 1 d P . .
N1 N 0.3497(15) 0.4376(7) 0.6856(9) 0.051(3) Uani 1 1 d . A .
N2 N 0.5252(15) 0.3977(7) 0.8378(9) 0.052(3) Uani 1 1 d . A .
N3 N 0.1699(16) 1.2208(7) 0.8020(10) 0.052(3) Uani 1 1 d . B .
N4 N -0.0071(14) 1.2530(6) 0.6479(8) 0.044(3) Uani 1 1 d . B .
N5A N 0.418(3) 0.5536(17) 0.987(2) 0.098(5) Uani 0.50 1 d PDU . .
N5B N 0.346(3) 0.5588(19) 1.0139(19) 0.108(5) Uani 0.50 1 d PDU A .
N6A N 0.115(3) 1.0976(12) 0.5068(16) 0.072(4) Uani 0.50 1 d PDU . .
N6B N 0.014(2) 1.0802(12) 0.5262(18) 0.071(4) Uani 0.50 1 d PDU B .
C1 C 0.2675(18) 0.6378(10) 0.7884(11) 0.059(5) Uani 1 1 d D . .
C2 C 0.1308(17) 0.6918(8) 0.7614(9) 0.058(4) Uani 1 1 d D A .
C3 C -0.008(2) 0.6748(9) 0.8313(13) 0.064(4) Uani 1 1 d . . .
H3A H -0.0444 0.6246 0.8230 0.077 Uiso 1 1 calc R A .
H3B H 0.0319 0.6805 0.8958 0.077 Uiso 1 1 calc R . .
C4 C -0.1460(19) 0.7267(10) 0.8126(12) 0.055(4) Uani 1 1 d . A .
C5 C 0.090(2) 0.6811(9) 0.6585(9) 0.061(4) Uani 1 1 d D . .
H5A H -0.0048 0.7094 0.6419 0.092 Uiso 1 1 calc R A .
H5B H 0.0687 0.6300 0.6465 0.092 Uiso 1 1 calc R . .
H5C H 0.1794 0.6970 0.6213 0.092 Uiso 1 1 calc R . .
C6 C 0.260(2) 1.0246(9) 0.7116(14) 0.061(4) Uani 1 1 d U . .
C7 C 0.392(2) 0.9645(10) 0.6997(13) 0.063(4) Uani 1 1 d U B .
C8 C 0.541(2) 0.9858(11) 0.7530(15) 0.075(4) Uani 1 1 d DU . .
H8A H 0.5123 0.9935 0.8183 0.090 Uiso 1 1 calc R B .
H8B H 0.5775 1.0326 0.7285 0.090 Uiso 1 1 calc R . .
C9 C 0.6823(19) 0.9324(9) 0.7509(13) 0.060(4) Uani 1 1 d D B .
C10 C 0.423(2) 0.9658(9) 0.5965(13) 0.068(4) Uani 1 1 d . . .
H10A H 0.4536 1.0146 0.5781 0.102 Uiso 1 1 calc R B .
H10B H 0.3272 0.9512 0.5621 0.102 Uiso 1 1 calc R . .
H10C H 0.5101 0.9325 0.5828 0.102 Uiso 1 1 calc R . .
C11 C 0.263(2) 0.4578(11) 0.6165(12) 0.065(5) Uani 1 1 d . . .
H11 H 0.2203 0.5051 0.6174 0.079 Uiso 1 1 calc R A .
C12 C 0.226(2) 0.4130(14) 0.5375(13) 0.074(6) Uani 1 1 d . A .
H12 H 0.1591 0.4295 0.4882 0.089 Uiso 1 1 calc R . .
C13 C 0.292(2) 0.3442(15) 0.5368(14) 0.076(6) Uani 1 1 d . . .
H13 H 0.2705 0.3130 0.4862 0.091 Uiso 1 1 calc R A .
C14 C 0.391(2) 0.3205(11) 0.6105(13) 0.063(4) Uani 1 1 d . A .
C15 C 0.4153(17) 0.3720(10) 0.6875(11) 0.052(4) Uani 1 1 d . . .
C16 C 0.5080(19) 0.3481(8) 0.7709(12) 0.048(3) Uani 1 1 d . A .
C17 C 0.5801(17) 0.2796(10) 0.7732(11) 0.056(4) Uani 1 1 d . . .
C18 C 0.674(2) 0.2598(9) 0.8535(14) 0.063(4) Uani 1 1 d . A .
H18 H 0.7236 0.2141 0.8582 0.075 Uiso 1 1 calc R . .
C19 C 0.689(2) 0.3123(9) 0.9264(14) 0.062(4) Uani 1 1 d . . .
H19 H 0.7507 0.3019 0.9805 0.074 Uiso 1 1 calc R A .
C20 C 0.6141(18) 0.3781(10) 0.9167(11) 0.054(3) Uani 1 1 d . A .
H20 H 0.6231 0.4116 0.9661 0.065 Uiso 1 1 calc R . .
C21 C 0.468(3) 0.2504(12) 0.6199(16) 0.074(5) Uani 1 1 d U . .
H21 H 0.4554 0.2184 0.5692 0.089 Uiso 1 1 calc R A .
C22 C 0.556(2) 0.2258(11) 0.695(2) 0.085(8) Uani 1 1 d . A .
H22 H 0.5992 0.1787 0.6970 0.103 Uiso 1 1 calc R . .
C23 C 0.2600(18) 1.2025(10) 0.8738(11) 0.056(4) Uani 1 1 d . . .
H23 H 0.3137 1.1576 0.8733 0.067 Uiso 1 1 calc R B .
C24 C 0.279(2) 1.2488(11) 0.9529(12) 0.061(4) Uani 1 1 d . B .
H24 H 0.3391 1.2333 1.0055 0.074 Uiso 1 1 calc R . .
C25 C 0.211(2) 1.3142(11) 0.9518(14) 0.068(5) Uani 1 1 d . . .
H25 H 0.2234 1.3453 1.0035 0.082 Uiso 1 1 calc R B .
C26 C 0.1202(18) 1.3369(9) 0.8725(10) 0.050(4) Uani 1 1 d . B .
C27 C 0.0995(17) 1.2862(10) 0.7980(10) 0.050(3) Uani 1 1 d . . .
C28 C 0.0033(16) 1.3067(8) 0.7188(12) 0.047(4) Uani 1 1 d . B .
C29 C -0.0705(17) 1.3765(11) 0.7118(11) 0.057(4) Uani 1 1 d . . .
C30 C -0.164(2) 1.3853(11) 0.6233(13) 0.065(4) Uani 1 1 d U B .
H30 H -0.2182 1.4295 0.6140 0.078 Uiso 1 1 calc R . .
C31 C -0.177(2) 1.3370(11) 0.5577(13) 0.065(4) Uani 1 1 d . . .
H31 H -0.2360 1.3461 0.5023 0.078 Uiso 1 1 calc R B .
C32 C -0.0962(19) 1.2684(8) 0.5736(11) 0.051(3) Uani 1 1 d . B .
H32 H -0.1083 1.2323 0.5276 0.061 Uiso 1 1 calc R . .
C33 C 0.0429(19) 1.4090(8) 0.8638(12) 0.053(4) Uani 1 1 d . . .
H33 H 0.0577 1.4440 0.9110 0.063 Uiso 1 1 calc R B .
C34 C -0.053(2) 1.4248(8) 0.7840(16) 0.070(6) Uani 1 1 d . B .
H34 H -0.1066 1.4696 0.7804 0.084 Uiso 1 1 calc R . .

loop_
_atom_site_aniso_label
_atom_site_aniso_U_11
_atom_site_aniso_U_22
_atom_site_aniso_U_33
_atom_site_aniso_U_23
_atom_site_aniso_U_13
_atom_site_aniso_U_12
U1 0.0530(3) 0.0475(3) 0.0473(3) -0.0008(2) -0.0006(2) 0.0085(3)
U2 0.0499(3) 0.0492(3) 0.0586(3) -0.0020(3) -0.0035(2) 0.0076(3)
Cu1 0.0560(10) 0.0467(10) 0.0544(10) -0.0013(8) -0.0064(8) 0.0057(8)
Cu2 0.0595(10) 0.0459(9) 0.0540(10) -0.0049(8) -0.0047(8) 0.0105(8)
O1 0.065(6) 0.049(5) 0.051(6) -0.003(4) -0.014(5) -0.001(5)
O2 0.078(7) 0.043(5) 0.060(7) -0.011(5) 0.013(6) 0.001(5)
O3 0.086(8) 0.088(9) 0.058(7) -0.024(6) -0.022(6) 0.010(7)
O4 0.057(6) 0.076(8) 0.051(6) 0.011(5) -0.002(5) 0.030(5)
O5 0.067(7) 0.056(6) 0.068(7) 0.000(5) -0.004(6) 0.009(5)
O6 0.054(6) 0.063(7) 0.063(7) -0.007(5) 0.000(5) 0.013(5)
O7 0.042(5) 0.071(8) 0.066(6) -0.015(6) 0.003(4) 0.005(5)
O8 0.061(7) 0.062(7) 0.081(8) -0.016(6) 0.004(6) 0.012(6)
O9 0.056(6) 0.052(6) 0.049(5) -0.003(4) 0.001(5) 0.009(5)
O10 0.067(6) 0.056(7) 0.110(9) -0.009(6) -0.010(7) 0.004(5)
O11 0.057(6) 0.046(6) 0.086(8) 0.021(5) 0.009(6) 0.003(5)
O12 0.042(5) 0.059(7) 0.079(7) 0.022(6) 0.001(5) 0.004(5)
O13 0.072(8) 0.067(8) 0.087(9) -0.009(7) -0.001(7) -0.002(6)
O14 0.056(6) 0.030(5) 0.075(7) 0.012(4) -0.002(5) -0.001(4)
O15 0.059(7) 0.042(6) 0.108(10) -0.005(6) 0.010(7) 0.018(5)
O16A 0.148(14) 0.056(8) 0.063(9) -0.001(7) -0.018(10) 0.029(10)
O17A 0.163(13) 0.076(8) 0.078(9) -0.020(7) -0.011(9) 0.016(9)
O16B 0.158(13) 0.067(8) 0.071(9) -0.014(7) -0.010(9) 0.024(9)
O17B 0.173(14) 0.089(10) 0.094(10) -0.012(9) -0.008(10) 0.012(10)
O18 0.153(12) 0.074(7) 0.071(7) -0.028(6) -0.017(7) 0.016(7)
O19 0.087(9) 0.029(5) 0.120(11) -0.001(6) 0.005(8) 0.022(6)
O20A 0.091(9) 0.057(7) 0.071(8) -0.011(7) -0.028(7) -0.002(7)
O21A 0.092(10) 0.054(8) 0.066(8) -0.009(7) -0.024(8) 0.001(7)
O22A 0.098(10) 0.064(8) 0.063(9) -0.003(7) -0.015(8) -0.006(8)
O20B 0.095(9) 0.056(7) 0.065(8) -0.009(6) -0.018(7) -0.005(7)
O21B 0.094(10) 0.055(8) 0.064(8) -0.012(7) -0.019(8) 0.003(7)
O22B 0.083(9) 0.054(8) 0.068(9) -0.007(7) -0.022(8) -0.004(8)
O23 0.086(10) 0.069(9) 0.062(9) -0.003(8) -0.005(8) 0.009(8)
O24 0.085(17) 0.053(13) 0.086(18) 0.001(12) -0.023(13) 0.000(12)
N1 0.049(7) 0.052(7) 0.051(7) -0.005(6) 0.005(6) -0.020(6)
N2 0.051(6) 0.054(8) 0.052(7) 0.002(6) 0.008(6) 0.004(5)
N3 0.051(7) 0.047(7) 0.058(8) -0.004(6) 0.007(6) 0.014(6)
N4 0.051(6) 0.046(6) 0.035(6) -0.006(5) 0.001(5) 0.001(5)
N5A 0.156(13) 0.067(8) 0.070(8) -0.015(6) -0.014(8) 0.024(8)
N5B 0.163(13) 0.078(8) 0.082(9) -0.017(7) -0.011(8) 0.017(9)
N6A 0.094(9) 0.056(7) 0.065(8) -0.009(6) -0.022(7) -0.001(6)
N6B 0.092(9) 0.055(7) 0.067(8) -0.010(6) -0.022(7) -0.001(6)
C1 0.049(9) 0.083(12) 0.045(8) 0.026(8) 0.019(7) 0.023(8)
C2 0.060(9) 0.054(9) 0.059(9) 0.000(7) 0.005(7) -0.023(8)
C3 0.064(10) 0.057(9) 0.071(11) -0.003(8) -0.002(8) -0.009(8)
C4 0.043(8) 0.070(10) 0.053(9) -0.008(7) 0.005(7) -0.001(7)
C5 0.059(9) 0.050(8) 0.074(10) 0.021(8) -0.007(8) 0.011(7)
C6 0.056(7) 0.045(7) 0.082(9) 0.001(7) -0.005(7) 0.010(6)
C7 0.059(7) 0.065(8) 0.066(8) 0.005(7) 0.000(7) 0.006(7)
C8 0.066(7) 0.080(7) 0.078(7) 0.007(6) 0.000(6) 0.002(6)
C9 0.057(9) 0.052(9) 0.070(11) -0.011(8) 0.009(8) 0.004(7)
C10 0.080(11) 0.050(9) 0.076(11) -0.006(8) 0.012(9) 0.014(8)
C11 0.058(9) 0.084(12) 0.055(10) 0.007(9) -0.004(8) -0.022(9)
C12 0.061(10) 0.116(16) 0.046(9) 0.002(9) 0.005(8) -0.031(11)
C13 0.053(9) 0.122(18) 0.054(10) -0.017(11) 0.011(8) -0.002(11)
C14 0.058(9) 0.078(11) 0.054(10) -0.003(8) 0.016(8) -0.014(8)
C15 0.049(7) 0.058(10) 0.050(8) -0.015(8) 0.009(6) -0.014(8)
C16 0.046(7) 0.033(7) 0.065(9) 0.002(6) 0.010(7) -0.015(6)
C17 0.050(7) 0.048(8) 0.070(10) -0.023(9) 0.019(7) 0.006(8)
C18 0.056(9) 0.050(9) 0.083(12) 0.010(8) 0.026(9) 0.001(7)
C19 0.061(9) 0.056(9) 0.069(11) 0.018(8) 0.004(8) -0.001(7)
C20 0.060(8) 0.045(7) 0.058(8) -0.006(8) 0.003(7) 0.008(8)
C21 0.076(8) 0.070(8) 0.077(9) -0.015(7) 0.007(7) -0.022(7)
C22 0.057(10) 0.051(10) 0.15(2) -0.051(12) 0.021(12) -0.011(8)
C23 0.045(7) 0.069(10) 0.054(9) 0.004(7) -0.006(7) 0.004(7)
C24 0.059(9) 0.084(12) 0.042(8) 0.006(8) -0.008(7) -0.001(9)
C25 0.062(10) 0.079(12) 0.065(11) -0.019(9) 0.018(9) -0.013(9)
C26 0.042(7) 0.072(10) 0.037(7) -0.012(7) 0.008(6) -0.015(7)
C27 0.048(7) 0.059(8) 0.044(7) 0.009(8) 0.012(6) -0.021(8)
C28 0.032(6) 0.053(9) 0.055(9) -0.013(6) -0.001(6) 0.003(6)
C29 0.047(7) 0.062(9) 0.062(9) 0.019(9) 0.006(7) -0.031(8)
C30 0.064(7) 0.053(7) 0.077(8) 0.023(7) 0.011(6) 0.007(7)
C31 0.071(11) 0.075(11) 0.050(9) -0.005(8) 0.002(8) 0.000(9)
C32 0.067(9) 0.037(8) 0.049(8) 0.000(6) 0.008(7) 0.002(6)
C33 0.053(8) 0.041(7) 0.066(10) -0.012(7) 0.027(8) -0.007(6)
C34 0.074(11) 0.026(7) 0.113(16) -0.008(8) 0.047(12) 0.001(7)

loop_
_atom_type_symbol
_atom_type_description
_atom_type_scat_dispersion_real
_atom_type_scat_dispersion_imag
_atom_type_scat_source
C C 0.0033 0.0016 'International Tables Vol C Tables 4.2.6.8 and 6.1.1.4'
H H 0.0000 0.0000 'International Tables Vol C Tables 4.2.6.8 and 6.1.1.4'
N N 0.0061 0.0033 'International Tables Vol C Tables 4.2.6.8 and 6.1.1.4'
O O 0.0106 0.0060 'International Tables Vol C Tables 4.2.6.8 and 6.1.1.4'
Cu Cu 0.3201 1.2651 'International Tables Vol C Tables 4.2.6.8 and 6.1.1.4'
U U -9.6767 9.6646 'International Tables Vol C Tables 4.2.6.8 and 6.1.1.4'

loop_
_geom_angle_atom_site_label_1
_geom_angle_atom_site_label_2
_geom_angle_atom_site_label_3
_geom_angle
_geom_angle_site_symmetry_3
O1 U1 O2 177.3(6) .
O1 U1 O12 90.8(5) .
O2 U1 O12 88.1(5) .
O1 U1 O5 92.4(5) .
O2 U1 O5 87.5(5) .
O12 U1 O5 153.3(4) .
O1 U1 O9 92.8(4) .
O2 U1 O9 89.6(5) .
O12 U1 O9 141.7(4) .
O5 U1 O9 64.7(4) .
O1 U1 O14 86.9(4) .
O2 U1 O14 95.1(5) .
O12 U1 O14 71.1(4) .
O5 U1 O14 135.6(4) .
O9 U1 O14 71.0(3) .
O1 U1 O8 89.4(5) 1_655
O2 U1 O8 88.0(5) 1_655
O12 U1 O8 85.4(4) 1_655
O5 U1 O8 68.1(4) 1_655
O9 U1 O8 132.7(4) 1_655
O14 U1 O8 156.1(4) 1_655
O4 U2 O3 178.8(6) .
O4 U2 O7 94.4(5) .
O3 U2 O7 86.6(6) .
O4 U2 O14 90.9(5) .
O3 U2 O14 88.6(6) .
O7 U2 O14 143.6(4) .
O4 U2 O9 87.1(4) .
O3 U2 O9 93.8(5) .
O7 U2 O9 73.2(4) .
O14 U2 O9 71.2(3) .
O4 U2 O10 88.9(5) .
O3 U2 O10 89.9(6) .
O7 U2 O10 150.3(4) .
O14 U2 O10 65.6(4) .
O9 U2 O10 136.5(4) .
O4 U2 O13 88.9(5) 1_455
O3 U2 O13 90.6(5) 1_455
O7 U2 O13 81.1(4) 1_455
O14 U2 O13 135.1(4) 1_455
O9 U2 O13 153.6(4) 1_455
O10 U2 O13 69.5(4) 1_455
O6 Cu1 N2 162.1(5) .
O6 Cu1 O16B 83.2(10) .
N2 Cu1 O16B 95.7(9) .
O6 Cu1 N1 90.7(5) .
N2 Cu1 N1 82.1(6) .
O16B Cu1 N1 152.9(8) .
O6 Cu1 O16A 99.1(7) .
N2 Cu1 O16A 89.4(8) .
N1 Cu1 O16A 169.6(7) .
O6 Cu1 O15 101.4(5) .
N2 Cu1 O15 95.4(5) .
O16B Cu1 O15 113.6(8) .
N1 Cu1 O15 93.5(5) .
O16A Cu1 O15 81.2(8) .
O20B Cu2 O11 85.1(8) .
O20B Cu2 N4 92.3(8) .
O11 Cu2 N4 160.9(5) .
O20B Cu2 N3 160.1(7) .
O11 Cu2 N3 93.2(5) .
N4 Cu2 N3 82.8(5) .
O11 Cu2 O20A 91.6(8) .
N4 Cu2 O20A 94.9(8) .
N3 Cu2 O20A 171.2(7) .
O20B Cu2 O19 109.1(7) .
O11 Cu2 O19 106.3(4) .
N4 Cu2 O19 92.5(5) .
N3 Cu2 O19 90.4(5) .
O20A Cu2 O19 81.3(7) .
C1 O5 U1 122.2(10) .
C1 O6 Cu1 123.6(10) .
C4 O7 U2 130.7(10) .
C4 O8 U1 125.4(11) 1_455
C2 O9 U1 120.7(8) .
C2 O9 U2 128.0(8) .
U1 O9 U2 108.1(4) .
C6 O10 U2 124.3(12) .
C6 O11 Cu2 117.8(11) .
C9 O12 U1 125.1(11) .
C9 O13 U2 118.9(11) 1_655
C7 O14 U2 121.6(9) .
C7 O14 U1 129.7(9) .
U2 O14 U1 108.7(4) .
Cu1 O15 H15A 124.3 .
Cu1 O15 H15B 125.6 .
H15A O15 H15B 99.8 .
N5A O16A Cu1 112.9(16) .
N5B O16B Cu1 164(3) .
Cu2 O19 H19A 122.4 .
Cu2 O19 H19B 100.8 .
H19A O19 H19B 99.8 .
N6A O20A Cu2 110.4(13) .
N6B O20B Cu2 119.6(16) .
C11 N1 C15 120.8(15) .
C11 N1 Cu1 129.6(13) .
C15 N1 Cu1 109.6(10) .
C16 N2 C20 117.2(14) .
C16 N2 Cu1 113.2(11) .
C20 N2 Cu1 129.7(11) .
C23 N3 C27 120.7(14) .
C23 N3 Cu2 128.7(11) .
C27 N3 Cu2 110.6(10) .
C32 N4 C28 117.0(12) .
C32 N4 Cu2 131.3(10) .
C28 N4 Cu2 111.7(9) .
O16A N5A O17A 120.4(10) .
O16A N5A O18 120.2(10) .
O17A N5A O18 119.4(10) .
O16B N5B O18 118.4(10) .
O16B N5B O17B 120.0(11) .
O18 N5B O17B 120.9(11) .
O21A N6A O22A 120.8(10) .
O21A N6A O20A 119.8(10) .
O22A N6A O20A 119.2(10) .
O21B N6B O20B 119.8(10) .
O21B N6B O22B 120.6(10) .
O20B N6B O22B 119.2(10) .
O6 C1 O5 122.9(12) .
O6 C1 C2 120.0(16) .
O5 C1 C2 116.5(15) .
O9 C2 C5 110.4(12) .
O9 C2 C1 105.4(12) .
C5 C2 C1 107.9(12) .
O9 C2 C3 111.5(12) .
C5 C2 C3 115.9(13) .
C1 C2 C3 105.0(12) .
C4 C3 C2 109.0(14) .
C4 C3 H3A 109.9 .
C2 C3 H3A 109.9 .
C4 C3 H3B 109.9 .
C2 C3 H3B 109.9 .
H3A C3 H3B 108.3 .
O8 C4 O7 119.7(15) .
O8 C4 C3 122.9(16) .
O7 C4 C3 117.5(14) .
C2 C5 H5A 109.5 .
C2 C5 H5B 109.5 .
H5A C5 H5B 109.5 .
C2 C5 H5C 109.5 .
H5A C5 H5C 109.5 .
H5B C5 H5C 109.5 .
O10 C6 O11 123.6(16) .
O10 C6 C7 114.9(15) .
O11 C6 C7 121.4(16) .
O14 C7 C8 110.7(15) .
O14 C7 C10 112.9(15) .
C8 C7 C10 109.6(16) .
O14 C7 C6 110.5(14) .
C8 C7 C6 109.4(15) .
C10 C7 C6 103.4(15) .
C7 C8 C9 116.8(17) .
C7 C8 H8A 108.1 .
C9 C8 H8A 108.1 .
C7 C8 H8B 108.1 .
C9 C8 H8B 108.1 .
H8A C8 H8B 107.3 .
O13 C9 O12 126.6(14) .
O13 C9 C8 115.2(15) .
O12 C9 C8 116.9(16) .
C7 C10 H10A 109.5 .
C7 C10 H10B 109.5 .
H10A C10 H10B 109.5 .
C7 C10 H10C 109.5 .
H10A C10 H10C 109.5 .
H10B C10 H10C 109.5 .
N1 C11 C12 124(2) .
N1 C11 H11 118.0 .
C12 C11 H11 118.0 .
C13 C12 C11 117(2) .
C13 C12 H12 121.5 .
C11 C12 H12 121.5 .
C12 C13 C14 121(2) .
C12 C13 H13 119.6 .
C14 C13 H13 119.6 .
C13 C14 C21 127(2) .
C13 C14 C15 116.0(19) .
C21 C14 C15 116.9(18) .
N1 C15 C14 121.5(16) .
N1 C15 C16 119.8(14) .
C14 C15 C16 118.6(17) .
N2 C16 C17 124.3(15) .
N2 C16 C15 115.2(15) .
C17 C16 C15 120.4(15) .
C16 C17 C18 118.6(15) .
C16 C17 C22 121.6(18) .
C18 C17 C22 119.8(17) .
C17 C18 C19 117.2(15) .
C17 C18 H18 121.4 .
C19 C18 H18 121.4 .
C20 C19 C18 119.4(17) .
C20 C19 H19 120.3 .
C18 C19 H19 120.3 .
C19 C20 N2 123.2(16) .
C19 C20 H20 118.4 .
N2 C20 H20 118.4 .
C22 C21 C14 126.9(19) .
C22 C21 H21 116.6 .
C14 C21 H21 116.6 .
C21 C22 C17 115.4(18) .
C21 C22 H22 122.3 .
C17 C22 H22 122.3 .
N3 C23 C24 121.7(16) .
N3 C23 H23 119.2 .
C24 C23 H23 119.2 .
C25 C24 C23 119.5(17) .
C25 C24 H24 120.3 .
C23 C24 H24 120.3 .
C24 C25 C26 119.8(17) .
C24 C25 H25 120.1 .
C26 C25 H25 120.1 .
C25 C26 C27 117.5(17) .
C25 C26 C33 123.8(15) .
C27 C26 C33 118.6(15) .
N3 C27 C26 120.7(15) .
N3 C27 C28 120.7(15) .
C26 C27 C28 118.6(17) .
N4 C28 C27 114.2(13) .
N4 C28 C29 123.8(14) .
C27 C28 C29 122.0(15) .
C34 C29 C28 119.4(16) .
C34 C29 C30 128.4(19) .
C28 C29 C30 112.1(16) .
C31 C30 C29 125.5(18) .
C31 C30 H30 117.3 .
C29 C30 H30 117.3 .
C30 C31 C32 116.9(17) .
C30 C31 H31 121.6 .
C32 C31 H31 121.6 .
N4 C32 C31 124.7(14) .
N4 C32 H32 117.7 .
C31 C32 H32 117.7 .
C34 C33 C26 119.4(14) .
C34 C33 H33 120.3 .
C26 C33 H33 120.3 .
C29 C34 C33 121.9(16) .
C29 C34 H34 119.1 .
C33 C34 H34 119.1 .

loop_
_geom_bond_atom_site_label_1
_geom_bond_atom_site_label_2
_geom_bond_distance
_geom_bond_site_symmetry_2
U1 O1 1.779(11) .
U1 O2 1.789(11) .
U1 O12 2.274(11) .
U1 O5 2.325(12) .
U1 O9 2.372(11) .
U1 O14 2.399(9) .
U1 O8 2.449(12) 1_655
U1 U2 3.8656(8) .
U2 O4 1.763(12) .
U2 O3 1.776(12) .
U2 O7 2.324(12) .
U2 O14 2.360(10) .
U2 O9 2.404(10) .
U2 O10 2.409(14) .
U2 O13 2.480(14) 1_455
Cu1 O6 1.976(11) .
Cu1 N2 2.017(13) .
Cu1 O16B 2.030(8) .
Cu1 N1 2.052(12) .
Cu1 O16A 2.06(2) .
Cu1 O15 2.247(13) .
Cu2 O20B 1.98(2) .
Cu2 O11 2.001(11) .
Cu2 N4 2.007(12) .
Cu2 N3 2.027(13) .
Cu2 O20A 2.09(2) .
Cu2 O19 2.217(15) .
O5 C1 1.31(2) .
O6 C1 1.30(2) .
O7 C4 1.29(2) .
O8 C4 1.25(2) .
O8 U1 2.449(12) 1_455
O9 C2 1.420(18) .
O10 C6 1.19(2) .
O11 C6 1.23(2) .
O12 C9 1.27(2) .
O13 C9 1.24(2) .
O13 U2 2.480(14) 1_655
O14 C7 1.40(2) .
O15 H15A 0.9330 .
O15 H15B 0.8280 .
O16A N5A 1.221(9) .
O17A N5A 1.242(9) .
O16B N5B 1.230(9) .
O17B N5B 1.234(9) .
O18 N5B 1.231(9) .
O18 N5A 1.243(9) .
O19 H19A 0.8791 .
O19 H19B 0.7858 .
O20A N6A 1.243(9) .
O21A N6A 1.225(9) .
O22A N6A 1.234(9) .
O20B N6B 1.237(9) .
O21B N6B 1.227(9) .
O22B N6B 1.241(9) .
N1 C11 1.26(2) .
N1 C15 1.31(2) .
N2 C16 1.31(2) .
N2 C20 1.37(2) .
N3 C23 1.29(2) .
N3 C27 1.33(2) .
N4 C32 1.30(2) .
N4 C28 1.405(18) .
C1 C2 1.538(10) .
C2 C5 1.503(10) .
C2 C3 1.56(2) .
C3 C4 1.50(2) .
C3 H3A 0.9700 .
C3 H3B 0.9700 .
C5 H5A 0.9600 .
C5 H5B 0.9600 .
C5 H5C 0.9600 .
C6 C7 1.55(2) .
C7 C8 1.48(3) .
C7 C10 1.49(2) .
C8 C9 1.520(10) .
C8 H8A 0.9700 .
C8 H8B 0.9700 .
C10 H10A 0.9600 .
C10 H10B 0.9600 .
C10 H10C 0.9600 .
C11 C12 1.41(3) .
C11 H11 0.9300 .
C12 C13 1.37(3) .
C12 H12 0.9300 .
C13 C14 1.38(3) .
C13 H13 0.9300 .
C14 C21 1.43(3) .
C14 C15 1.45(2) .
C15 C16 1.46(2) .
C16 C17 1.38(2) .
C17 C18 1.41(3) .
C17 C22 1.49(2) .
C18 C19 1.41(3) .
C18 H18 0.9300 .
C19 C20 1.36(2) .
C19 H19 0.9300 .
C20 H20 0.9300 .
C21 C22 1.35(3) .
C21 H21 0.9300 .
C22 H22 0.9300 .
C23 C24 1.41(2) .
C23 H23 0.9300 .
C24 C25 1.32(3) .
C24 H24 0.9300 .
C25 C26 1.40(3) .
C25 H25 0.9300 .
C26 C27 1.41(2) .
C26 C33 1.46(2) .
C27 C28 1.41(2) .
C28 C29 1.41(2) .
C29 C34 1.35(3) .
C29 C30 1.47(2) .
C30 C31 1.28(3) .
C30 H30 0.9300 .
C31 C32 1.43(2) .
C31 H31 0.9300 .
C32 H32 0.9300 .
C33 C34 1.40(3) .
C33 H33 0.9300 .
C34 H34 0.9300 .

loop_
_geom_hbond_atom_site_label_D
_geom_hbond_atom_site_label_H
_geom_hbond_atom_site_label_A
_geom_hbond_distance_DH
_geom_hbond_distance_HA
_geom_hbond_distance_DA
_geom_hbond_angle_DHA
_geom_hbond_site_symmetry_A
O15 H15A O5 0.93 2.55 3.013(16) 110.7 .
O15 H15A O8 0.93 2.17 3.058(17) 158.0 1_655
O15 H15B O23 0.83 2.26 2.61(3) 105.7 .
O19 H19A O13 0.88 2.06 2.939(18) 174.0 1_455
O19 H19B O22B 0.79 2.41 2.79(3) 111.3 .
